data_1560948
loop_
_publ_author_name
'Xu, Chaoran'
'Qiao, Jianglin'
'Dong, Shunxi'
'Zhou, Yuqiao'
'Liu, Xiaohua'
'Feng, Xiaoming'

_publ_section_title
;
 Asymmetric synthesis of dihydro-1,3-dioxepines by Rh(II)/Sm(III) relay
 catalytic three-component tandem [4+3]-cycloaddition
;
_journal_name_full 'Chemical Science'
_journal_paper_doi 10.1039/D1SC01019K
_journal_year 2021
_chemical_absolute_configuration syn
_chemical_formula_moiety 'C38 H58 N4 O4 Sm, 3(C F3 O3 S), 2(C2 H6 O)'
_chemical_formula_sum 'C45 H70 F9 N4 O15 S3 Sm'
_chemical_formula_weight 1324.58
_space_group_crystal_system monoclinic
_space_group_IT_number 4
_space_group_name_Hall 'P 2yb'
_space_group_name_H-M_alt 'P 1 21 1'
_atom_sites_solution_hydrogens mixed
_atom_sites_solution_primary dual
_atom_sites_solution_secondary difmap
_audit_creation_method SHELXL-2018/3
_audit_update_record
;
2020-08-25 deposited with the CCDC.	2021-03-08 downloaded from the CCDC.
;
_cell_angle_alpha 90
_cell_angle_beta 91.981(3)
_cell_angle_gamma 90
_cell_formula_units_Z 2
_cell_length_a 10.8034(9)
_cell_length_b 13.3417(9)
_cell_length_c 21.6804(17)
_cell_measurement_reflns_used 9715
_cell_measurement_temperature 142(2)
_cell_measurement_theta_max 29.46
_cell_measurement_theta_min 2.42
_cell_volume 3123.1(4)
_computing_cell_refinement 'Bruker SAINT'
_computing_data_collection 'Bruker APEX3'
_computing_data_reduction 'Bruker SAINT'
_computing_molecular_graphics 'Bruker SHELXTL'
_computing_publication_material 'Bruker SHELXTL'
_computing_structure_refinement 'SHELXL-2018/3 (Sheldrick, 2018)'
_computing_structure_solution 'SHELXT (Sheldrick 2008)'
_diffrn_ambient_temperature 142(2)
_diffrn_measured_fraction_theta_full 0.997
_diffrn_measured_fraction_theta_max 0.997
_diffrn_measurement_device_type 'Bruker D8 Venture Photon II'
_diffrn_measurement_method '\f and \w scans'
_diffrn_radiation_type MoK\a
_diffrn_radiation_wavelength 0.71073
_diffrn_reflns_av_R_equivalents 0.0802
_diffrn_reflns_av_unetI/netI 0.0240
_diffrn_reflns_Laue_measured_fraction_full 0.997
_diffrn_reflns_Laue_measured_fraction_max 0.997
_diffrn_reflns_limit_h_max 15
_diffrn_reflns_limit_h_min -15
_diffrn_reflns_limit_k_max 18
_diffrn_reflns_limit_k_min 0
_diffrn_reflns_limit_l_max 30
_diffrn_reflns_limit_l_min 0
_diffrn_reflns_number 9586
_diffrn_reflns_point_group_measured_fraction_full 0.522
_diffrn_reflns_point_group_measured_fraction_max 0.518
_diffrn_reflns_theta_full 25.242
_diffrn_reflns_theta_max 30.162
_diffrn_reflns_theta_min 2.422
_exptl_absorpt_coefficient_mu 1.126
_exptl_absorpt_correction_T_max 0.9241
_exptl_absorpt_correction_T_min 0.7862
_exptl_absorpt_correction_type numerical
_exptl_absorpt_process_details 'SADABS (Krause et al., 2015)'
_exptl_crystal_colour colourless
_exptl_crystal_density_diffrn 1.409
_exptl_crystal_description flake
_exptl_crystal_F_000 1358
_exptl_crystal_recrystallization_method 'Re-crystallisation from solvent: DCM, Hexane'
_exptl_crystal_size_max 0.362
_exptl_crystal_size_mid 0.165
_exptl_crystal_size_min 0.091
_refine_diff_density_max 1.702
_refine_diff_density_min -1.315
_refine_diff_density_rms 0.102
_refine_ls_abs_structure_details
; 
 Refined as an inversion twin. 
;
_refine_ls_abs_structure_Flack 0.46(3)
_refine_ls_extinction_method none
_refine_ls_goodness_of_fit_ref 1.056
_refine_ls_hydrogen_treatment mixed
_refine_ls_matrix_type full
_refine_ls_number_parameters 735
_refine_ls_number_reflns 9586
_refine_ls_number_restraints 30
_refine_ls_restrained_S_all 1.055
_refine_ls_R_factor_all 0.0460
_refine_ls_R_factor_gt 0.0414
_refine_ls_shift/su_max 0.001
_refine_ls_shift/su_mean 0.000
_refine_ls_structure_factor_coef Fsqd
_refine_ls_weighting_details 'w=1/[\s^2^(Fo^2^)+(0.0229P)^2^+9.2553P] where P=(Fo^2^+2Fc^2^)/3'
_refine_ls_weighting_scheme calc
_refine_ls_wR_factor_gt 0.0949
_refine_ls_wR_factor_ref 0.0975
_reflns_Friedel_coverage 0.000
_reflns_Friedel_fraction_full 0.000
_reflns_Friedel_fraction_max 0.000
_reflns_number_gt 9066
_reflns_number_total 9586
_reflns_threshold_expression 'I > 2\s(I)'
_cod_data_source_file d1sc01019k2.cif
_cod_data_source_block ktf005
_cod_original_sg_symbol_H-M 'P 21'
_cod_database_code 1560948
_shelx_shelxl_version_number 2018/3
_shelx_space_group_comment
; 
The symmetry employed for this shelxl refinement is uniquely defined 
by the following loop, which should always be used as a source of 
symmetry information in preference to the above space-group names. 
They are only intended as comments. 
;
_shelx_estimated_absorpt_t_min 0.686
_shelx_estimated_absorpt_t_max 0.904

loop_
_space_group_symop_operation_xyz
'x, y, z'
'-x, y+1/2, -z'

loop_
_atom_site_label
_atom_site_type_symbol
_atom_site_fract_x
_atom_site_fract_y
_atom_site_fract_z
_atom_site_U_iso_or_equiv
_atom_site_adp_type
_atom_site_occupancy
_atom_site_site_symmetry_order
_atom_site_calc_flag
_atom_site_refinement_flags_posn
_atom_site_refinement_flags_adp
_atom_site_refinement_flags_occupancy
_atom_site_disorder_assembly
_atom_site_disorder_group
Sm Sm 0.73471(2) 0.46955(6) 0.25004(2) 0.02388(6) Uani 1 1 d D . . . .
O1 O 0.8781(3) 0.3849(3) 0.30832(18) 0.0285(8) Uani 1 1 d . . . . .
O2 O 0.8288(4) 0.3485(4) 0.18504(19) 0.0311(9) Uani 1 1 d . . . . .
O3 O 0.8767(4) 0.5698(3) 0.20441(18) 0.0274(8) Uani 1 1 d . . . . .
O4 O 0.7978(4) 0.5976(3) 0.32386(17) 0.0298(8) Uani 1 1 d . . . . .
N1 N 0.9656(4) 0.3082(4) 0.3050(2) 0.0301(10) Uani 1 1 d . . . . .
N2 N 0.9444(7) 0.2247(6) 0.1458(3) 0.0385(15) Uani 1 1 d D . . . .
H2N H 1.002(10) 0.177(8) 0.155(6) 0.17(7) Uiso 1 1 d D . . . .
N3 N 0.9523(4) 0.6511(4) 0.2162(2) 0.0288(9) Uani 1 1 d . . . . .
N4 N 0.8863(5) 0.7315(4) 0.3713(2) 0.0306(10) Uani 1 1 d D . . . .
H4N H 0.928(6) 0.788(3) 0.364(3) 0.04(2) Uiso 1 1 d D . . . .
C1 C 1.0954(5) 0.3512(6) 0.2994(3) 0.0374(14) Uani 1 1 d . . . . .
H1A H 1.123553 0.378092 0.340088 0.045 Uiso 1 1 calc R U . . .
H1B H 1.152403 0.296294 0.288674 0.045 Uiso 1 1 calc R U . . .
C2 C 1.1040(5) 0.4331(5) 0.2519(3) 0.0366(14) Uani 1 1 d . . . . .
H2A H 1.038398 0.423307 0.219420 0.044 Uiso 1 1 calc R U . . .
H2B H 1.185127 0.428814 0.232120 0.044 Uiso 1 1 calc R U . . .
C3 C 1.0902(6) 0.5358(5) 0.2801(3) 0.0365(13) Uani 1 1 d . . . . .
H3A H 1.161323 0.548541 0.309077 0.044 Uiso 1 1 calc R U . . .
H3B H 1.013859 0.537286 0.304116 0.044 Uiso 1 1 calc R U . . .
C4 C 1.0837(6) 0.6183(6) 0.2323(3) 0.0414(15) Uani 1 1 d . . . . .
H4A H 1.122866 0.594499 0.194346 0.050 Uiso 1 1 calc R U . . .
H4B H 1.131616 0.676756 0.248007 0.050 Uiso 1 1 calc R U . . .
C11 C 0.9580(6) 0.2454(5) 0.3627(3) 0.0371(13) Uani 1 1 d . . . . .
H11A H 0.951114 0.288327 0.399672 0.044 Uiso 1 1 calc R U . . .
H11B H 1.031958 0.201982 0.368198 0.044 Uiso 1 1 calc R U . . .
C12 C 0.8420(7) 0.1830(6) 0.3519(3) 0.0426(15) Uani 1 1 d . . . . .
H12A H 0.769846 0.216122 0.370172 0.051 Uiso 1 1 calc R U . . .
H12B H 0.852470 0.115729 0.370608 0.051 Uiso 1 1 calc R U . . .
C13 C 0.8238(6) 0.1751(5) 0.2819(3) 0.0389(14) Uani 1 1 d . . . . .
H13A H 0.825124 0.104085 0.268643 0.047 Uiso 1 1 calc R U . . .
H13B H 0.743892 0.205260 0.268107 0.047 Uiso 1 1 calc R U . . .
C14 C 0.9317(7) 0.2324(6) 0.2556(3) 0.0331(16) Uani 1 1 d . . . . .
H14 H 1.002854 0.185234 0.251418 0.040 Uiso 1 1 calc R U . . .
C15 C 0.8984(5) 0.2765(4) 0.1922(3) 0.0282(11) Uani 1 1 d D . . . .
C21 C 0.9077(7) 0.2458(6) 0.0822(3) 0.0439(16) Uani 1 1 d D . . . .
C22 C 0.7970(8) 0.2094(7) 0.0590(3) 0.055(2) Uani 1 1 d . . . . .
C23 C 0.7682(9) 0.2289(9) -0.0035(4) 0.073(3) Uani 1 1 d . . . . .
H23 H 0.693215 0.204275 -0.021965 0.088 Uiso 1 1 calc R U . . .
C24 C 0.8494(10) 0.2845(10) -0.0384(4) 0.084(4) Uani 1 1 d . . . . .
H24 H 0.828784 0.296953 -0.080630 0.100 Uiso 1 1 calc R U . . .
C25 C 0.9571(9) 0.3214(9) -0.0138(3) 0.075(3) Uani 1 1 d . . . . .
H25 H 1.009549 0.360055 -0.038773 0.090 Uiso 1 1 calc R U . . .
C26 C 0.9921(8) 0.3030(7) 0.0485(3) 0.056(2) Uani 1 1 d . . . . .
C27 C 0.7103(8) 0.1511(8) 0.0967(4) 0.067(2) Uani 1 1 d D . . . .
H27A H 0.715609 0.184940 0.137891 0.080 Uiso 0.36(3) 1 calc R U P A 1
H27B H 0.737041 0.156810 0.141201 0.080 Uiso 0.64(3) 1 calc R U P A 2
C28X C 0.752(4) 0.0448(18) 0.111(2) 0.092(4) Uani 0.36(3) 1 d D . P A 1
H28A H 0.682165 0.005950 0.125500 0.139 Uiso 0.36(3) 1 calc R U P A 1
H28B H 0.818929 0.045821 0.142269 0.139 Uiso 0.36(3) 1 calc R U P A 1
H28C H 0.782024 0.013913 0.072893 0.139 Uiso 0.36(3) 1 calc R U P A 1
C29X C 0.5739(18) 0.148(4) 0.081(3) 0.092(4) Uani 0.36(3) 1 d D . P A 1
H29A H 0.532813 0.105733 0.111553 0.139 Uiso 0.36(3) 1 calc R U P A 1
H29B H 0.560066 0.119429 0.039957 0.139 Uiso 0.36(3) 1 calc R U P A 1
H29C H 0.539866 0.215733 0.082449 0.139 Uiso 0.36(3) 1 calc R U P A 1
C28Y C 0.710(2) 0.0416(12) 0.0783(13) 0.092(4) Uani 0.64(3) 1 d D . P A 2
H28D H 0.648174 0.005468 0.101818 0.139 Uiso 0.64(3) 1 calc R U P A 2
H28E H 0.792087 0.012751 0.087208 0.139 Uiso 0.64(3) 1 calc R U P A 2
H28F H 0.689409 0.035689 0.034110 0.139 Uiso 0.64(3) 1 calc R U P A 2
C29Y C 0.5790(14) 0.1873(19) 0.0889(15) 0.092(4) Uani 0.64(3) 1 d D . P A 2
H29D H 0.524503 0.143752 0.112241 0.139 Uiso 0.64(3) 1 calc R U P A 2
H29E H 0.553604 0.185504 0.045078 0.139 Uiso 0.64(3) 1 calc R U P A 2
H29F H 0.573237 0.256126 0.104275 0.139 Uiso 0.64(3) 1 calc R U P A 2
C30 C 1.1132(7) 0.3466(7) 0.0754(4) 0.059(2) Uani 1 1 d D . . . .
H30 H 1.125281 0.319810 0.118236 0.071 Uiso 1 1 calc R U . . .
C31 C 1.2254(8) 0.3161(8) 0.0393(4) 0.070(3) Uani 1 1 d D . . . .
H31A H 1.300802 0.341829 0.060166 0.106 Uiso 1 1 calc R U . . .
H31B H 1.218072 0.344037 -0.002491 0.106 Uiso 1 1 calc R U . . .
H31C H 1.229670 0.242858 0.036933 0.106 Uiso 1 1 calc R U . . .
C32 C 1.1046(9) 0.4623(10) 0.0801(4) 0.078(2) Uani 1 1 d D . . . .
H32A H 1.037019 0.480529 0.106983 0.118 Uiso 1 1 calc R U . . .
H32B H 1.088338 0.490684 0.038900 0.118 Uiso 1 1 calc R U . . .
H32C H 1.182855 0.488987 0.097378 0.118 Uiso 1 1 calc R U . . .
C41 C 0.9515(10) 0.7154(7) 0.1590(4) 0.042(2) Uani 1 1 d . . . . .
H41A H 1.020035 0.764667 0.161061 0.051 Uiso 1 1 calc R U . . .
H41B H 0.959557 0.673668 0.121559 0.051 Uiso 1 1 calc R U . . .
C42 C 0.8283(8) 0.7672(7) 0.1585(3) 0.0542(19) Uani 1 1 d . . . . .
H42A H 0.765711 0.728127 0.134261 0.065 Uiso 1 1 calc R U . . .
H42B H 0.834502 0.834852 0.140050 0.065 Uiso 1 1 calc R U . . .
C43 C 0.7927(6) 0.7745(5) 0.2264(3) 0.0397(14) Uani 1 1 d . . . . .
H43A H 0.784356 0.845290 0.239188 0.048 Uiso 1 1 calc R U . . .
H43B H 0.713583 0.739257 0.233081 0.048 Uiso 1 1 calc R U . . .
C44 C 0.8994(6) 0.7237(6) 0.2619(3) 0.0295(15) Uani 1 1 d . . . . .
H44 H 0.963651 0.775510 0.272270 0.035 Uiso 1 1 calc R U . . .
C45 C 0.8576(4) 0.6769(4) 0.3218(2) 0.0266(10) Uani 1 1 d . . . . .
C51 C 0.8386(5) 0.7118(5) 0.4316(3) 0.0364(13) Uani 1 1 d . . . . .
C52 C 0.8971(8) 0.6415(6) 0.4698(3) 0.0490(18) Uani 1 1 d . . . . .
C53 C 0.8479(10) 0.6258(7) 0.5279(3) 0.066(3) Uani 1 1 d . . . . .
H53 H 0.883523 0.576444 0.554641 0.079 Uiso 1 1 calc R U . . .
C54 C 0.7518(9) 0.6793(10) 0.5461(4) 0.079(4) Uani 1 1 d . . . . .
H54 H 0.721324 0.668241 0.586135 0.095 Uiso 1 1 calc R U . . .
C55 C 0.6957(8) 0.7497(12) 0.5088(4) 0.093(4) Uani 1 1 d . . . . .
H55 H 0.626163 0.785902 0.522596 0.111 Uiso 1 1 calc R U . . .
C56 C 0.7406(7) 0.7683(9) 0.4504(3) 0.069(3) Uani 1 1 d D . . . .
C57 C 1.0072(10) 0.5852(7) 0.4500(3) 0.068(3) Uani 1 1 d . . . . .
H57 H 0.996941 0.574726 0.404427 0.081 Uiso 1 1 calc R U . . .
C58 C 1.0211(12) 0.4813(10) 0.4797(5) 0.099(4) Uani 1 1 d . . . . .
H58A H 0.940411 0.447554 0.478851 0.149 Uiso 1 1 calc R U . . .
H58B H 1.051648 0.488508 0.522537 0.149 Uiso 1 1 calc R U . . .
H58C H 1.079938 0.441296 0.456646 0.149 Uiso 1 1 calc R U . . .
C59 C 1.1215(11) 0.6430(10) 0.4607(5) 0.089(4) Uani 1 1 d . . . . .
H59A H 1.189275 0.611010 0.439139 0.133 Uiso 1 1 calc R U . . .
H59B H 1.142194 0.645272 0.505069 0.133 Uiso 1 1 calc R U . . .
H59C H 1.109485 0.711389 0.445110 0.133 Uiso 1 1 calc R U . . .
C60X C 0.656(2) 0.811(2) 0.404(2) 0.084(3) Uani 0.242(12) 1 d D . P B 1
H60A H 0.687900 0.789994 0.363451 0.101 Uiso 0.242(12) 1 calc R U P B 1
C61X C 0.667(3) 0.9250(19) 0.4051(19) 0.084(3) Uani 0.242(12) 1 d D . P B 1
H61A H 0.589206 0.955087 0.390207 0.126 Uiso 0.242(12) 1 calc R U P B 1
H61B H 0.734082 0.945554 0.378255 0.126 Uiso 0.242(12) 1 calc R U P B 1
H61C H 0.686569 0.947524 0.447346 0.126 Uiso 0.242(12) 1 calc R U P B 1
C62X C 0.517(3) 0.780(3) 0.4023(18) 0.084(3) Uani 0.242(12) 1 d D . P B 1
H62A H 0.468573 0.828620 0.378005 0.126 Uiso 0.242(12) 1 calc R U P B 1
H62B H 0.487506 0.777677 0.444489 0.126 Uiso 0.242(12) 1 calc R U P B 1
H62C H 0.508728 0.713413 0.383430 0.126 Uiso 0.242(12) 1 calc R U P B 1
C60Y C 0.6857(11) 0.8595(13) 0.4079(7) 0.084(3) Uani 0.758(12) 1 d D . P B 2
H60B H 0.753118 0.883177 0.381008 0.101 Uiso 0.758(12) 1 calc R U P B 2
C61Y C 0.6338(10) 0.9503(11) 0.4406(5) 0.084(3) Uani 0.758(12) 1 d D . P B 2
H61D H 0.700104 0.983125 0.465040 0.126 Uiso 0.758(12) 1 calc R U P B 2
H61E H 0.568294 0.928882 0.467819 0.126 Uiso 0.758(12) 1 calc R U P B 2
H61F H 0.599427 0.997583 0.409868 0.126 Uiso 0.758(12) 1 calc R U P B 2
C62Y C 0.5837(11) 0.8104(13) 0.3658(6) 0.084(3) Uani 0.758(12) 1 d D . P B 2
H62D H 0.622149 0.764808 0.336603 0.126 Uiso 0.758(12) 1 calc R U P B 2
H62E H 0.537774 0.862612 0.342932 0.126 Uiso 0.758(12) 1 calc R U P B 2
H62F H 0.526671 0.772598 0.391215 0.126 Uiso 0.758(12) 1 calc R U P B 2
S1S S 0.44748(17) 0.30831(16) 0.24991(9) 0.0395(4) Uani 1 1 d . . . . .
S2S S 0.43915(19) 0.61290(18) 0.22661(12) 0.0495(5) Uani 1 1 d . . . . .
S3S S 0.08785(13) -0.04195(16) 0.31025(7) 0.0350(3) Uani 1 1 d . . . . .
F1S F 0.5205(5) 0.1214(4) 0.2448(3) 0.0637(15) Uani 1 1 d . . . . .
F2S F 0.3583(5) 0.1454(5) 0.2974(3) 0.0735(16) Uani 1 1 d . . . . .
F3S F 0.5394(4) 0.1857(4) 0.3344(2) 0.0672(14) Uani 1 1 d . . . . .
F4S F 0.3276(5) 0.7566(6) 0.1677(4) 0.111(3) Uani 1 1 d . . . . .
F5S F 0.5105(6) 0.7259(6) 0.1366(3) 0.0879(19) Uani 1 1 d . . . . .
F6S F 0.4895(6) 0.8059(5) 0.2195(3) 0.0762(18) Uani 1 1 d . . . . .
F7S F 0.2178(5) -0.2004(4) 0.3376(2) 0.0701(15) Uani 1 1 d . . . . .
F8S F 0.3219(4) -0.0798(4) 0.2990(3) 0.0695(14) Uani 1 1 d . . . . .
F9S F 0.2660(5) -0.0713(4) 0.3921(2) 0.0725(15) Uani 1 1 d . . . . .
O1S O 0.5736(5) 0.3362(5) 0.2364(3) 0.0374(13) Uani 1 1 d . . . . .
O2S O 0.3994(4) 0.3650(5) 0.3007(3) 0.0515(13) Uani 1 1 d . . . . .
O3S O 0.3657(4) 0.2931(4) 0.1983(3) 0.0516(13) Uani 1 1 d . . . . .
O4S O 0.5675(6) 0.5980(4) 0.2446(3) 0.0386(13) Uani 1 1 d . . . . .
O5S O 0.3601(5) 0.6295(6) 0.2757(3) 0.0709(18) Uani 1 1 d . . . . .
O6S O 0.3979(5) 0.5440(5) 0.1793(3) 0.076(2) Uani 1 1 d . . . . .
O7S O -0.0006(5) -0.0769(4) 0.3537(2) 0.0489(12) Uani 1 1 d . . . . .
O8S O 0.0677(5) -0.0828(4) 0.2485(2) 0.0433(11) Uani 1 1 d . . . . .
O9S O 0.1137(4) 0.0623(3) 0.3126(2) 0.0403(10) Uani 1 1 d . . . . .
C1S C 0.4682(7) 0.1830(7) 0.2831(4) 0.0545(19) Uani 1 1 d . . . . .
C2S C 0.4420(7) 0.7312(8) 0.1857(5) 0.063(2) Uani 1 1 d . . . . .
C3S C 0.2314(7) -0.1020(6) 0.3367(3) 0.0467(16) Uani 1 1 d . . . . .
O10S O 0.6214(4) 0.4430(4) 0.34527(19) 0.0388(11) Uani 1 1 d D . . . .
H10O H 0.552(4) 0.426(6) 0.331(4) 0.058 Uiso 1 1 d D U . . .
O12S O 0.6430(4) 0.4870(5) 0.14399(18) 0.0465(15) Uani 1 1 d D . . . .
H12O H 0.566(2) 0.493(7) 0.1480(10) 0.070 Uiso 1 1 d D U . . .
C10S C 0.6357(8) 0.4687(11) 0.4086(3) 0.068(2) Uani 1 1 d D . . . .
H10A H 0.560662 0.505134 0.420969 0.081 Uiso 0.471(17) 1 calc R U P C 1
H10B H 0.706716 0.515255 0.413682 0.081 Uiso 0.471(17) 1 calc R U P C 1
H10C H 0.717806 0.500386 0.415861 0.081 Uiso 0.529(17) 1 calc R U P C 2
H10D H 0.633874 0.406684 0.433619 0.081 Uiso 0.529(17) 1 calc R U P C 2
C11X C 0.656(3) 0.3848(19) 0.4501(12) 0.115(8) Uani 0.471(17) 1 d D . P C 1
H11C H 0.662927 0.409295 0.492696 0.173 Uiso 0.471(17) 1 calc R U P C 1
H11D H 0.732138 0.350013 0.439761 0.173 Uiso 0.471(17) 1 calc R U P C 1
H11E H 0.585652 0.338391 0.445935 0.173 Uiso 0.471(17) 1 calc R U P C 1
C12X C 0.689(14) 0.476(9) 0.084(3) 0.113(5) Uani 0.28(3) 1 d D . P D 1
H12C H 0.642947 0.420252 0.064215 0.136 Uiso 0.28(3) 1 calc R U P D 1
H12D H 0.776344 0.454039 0.089450 0.136 Uiso 0.28(3) 1 calc R U P D 1
C13X C 0.687(7) 0.562(6) 0.0391(19) 0.148(15) Uani 0.28(3) 1 d D . P D 1
H13C H 0.733359 0.543719 0.002708 0.221 Uiso 0.28(3) 1 calc R U P D 1
H13D H 0.725489 0.621337 0.058713 0.221 Uiso 0.28(3) 1 calc R U P D 1
H13E H 0.601255 0.577822 0.026510 0.221 Uiso 0.28(3) 1 calc R U P D 1
C11Y C 0.541(2) 0.5367(19) 0.4294(12) 0.115(8) Uani 0.529(17) 1 d D . P C 2
H11F H 0.576914 0.583467 0.459760 0.173 Uiso 0.529(17) 1 calc R U P C 2
H11G H 0.474648 0.498081 0.448311 0.173 Uiso 0.529(17) 1 calc R U P C 2
H11H H 0.505780 0.574339 0.394020 0.173 Uiso 0.529(17) 1 calc R U P C 2
C12Y C 0.688(5) 0.472(4) 0.0849(12) 0.113(5) Uani 0.72(3) 1 d D . P D 2
H12E H 0.713601 0.401485 0.080557 0.136 Uiso 0.72(3) 1 calc R U P D 2
H12F H 0.761842 0.514922 0.079790 0.136 Uiso 0.72(3) 1 calc R U P D 2
C13Y C 0.593(2) 0.497(2) 0.0355(7) 0.148(15) Uani 0.72(3) 1 d D . P D 2
H13F H 0.630392 0.492478 -0.004934 0.221 Uiso 0.72(3) 1 calc DR U P D 2
H13G H 0.562105 0.565169 0.041756 0.221 Uiso 0.72(3) 1 calc DR U P D 2
H13H H 0.523981 0.449423 0.037259 0.221 Uiso 0.72(3) 1 calc DR U P D 2

loop_
_atom_site_aniso_label
_atom_site_aniso_U_11
_atom_site_aniso_U_22
_atom_site_aniso_U_33
_atom_site_aniso_U_23
_atom_site_aniso_U_13
_atom_site_aniso_U_12
Sm 0.01603(9) 0.02914(10) 0.02642(10) -0.00110(15) 0.00009(7) -0.00046(19)
O1 0.0247(18) 0.030(2) 0.0308(19) -0.0002(15) 0.0011(14) 0.0031(15)
O2 0.028(2) 0.038(2) 0.027(2) 0.0000(17) -0.0003(15) 0.0064(17)
O3 0.0230(19) 0.031(2) 0.029(2) 0.0033(16) 0.0028(15) -0.0021(16)
O4 0.0275(19) 0.035(2) 0.0269(19) 0.0057(16) -0.0013(14) -0.0117(16)
N1 0.027(2) 0.032(2) 0.032(2) 0.0074(19) -0.0013(17) 0.0063(19)
N2 0.042(4) 0.041(3) 0.033(3) 0.000(3) 0.009(3) 0.015(3)
N3 0.023(2) 0.037(3) 0.026(2) 0.0062(19) 0.0024(17) -0.0075(19)
N4 0.023(2) 0.041(3) 0.028(2) 0.000(2) 0.0006(18) -0.010(2)
C1 0.015(2) 0.043(4) 0.053(4) 0.005(3) -0.004(2) 0.006(2)
C2 0.021(3) 0.044(3) 0.045(4) 0.009(3) 0.005(2) 0.002(2)
C3 0.024(3) 0.043(4) 0.042(4) 0.006(3) -0.007(2) -0.004(3)
C4 0.029(3) 0.048(4) 0.047(4) 0.008(3) 0.007(2) -0.006(3)
C11 0.035(3) 0.047(4) 0.029(3) 0.008(3) 0.004(2) 0.009(3)
C12 0.043(4) 0.046(4) 0.039(4) 0.007(3) 0.006(3) -0.008(3)
C13 0.030(3) 0.042(4) 0.045(3) 0.007(3) 0.006(2) 0.000(3)
C14 0.037(4) 0.035(3) 0.028(3) -0.001(2) 0.001(3) 0.006(3)
C15 0.026(3) 0.031(3) 0.028(3) -0.002(2) 0.000(2) 0.004(2)
C21 0.048(4) 0.055(4) 0.029(3) -0.006(3) 0.007(3) 0.023(3)
C22 0.056(4) 0.069(5) 0.039(4) -0.017(4) 0.003(3) 0.022(4)
C23 0.066(5) 0.111(8) 0.043(4) -0.027(5) -0.004(4) 0.033(6)
C24 0.088(7) 0.136(10) 0.027(4) -0.011(5) 0.002(4) 0.044(7)
C25 0.082(7) 0.112(9) 0.031(4) 0.011(5) 0.016(4) 0.030(6)
C26 0.067(5) 0.071(5) 0.030(3) 0.002(3) 0.014(3) 0.029(4)
C27 0.053(5) 0.082(7) 0.065(5) -0.028(5) -0.001(4) -0.003(5)
C28X 0.073(7) 0.087(9) 0.118(11) -0.021(9) 0.013(6) -0.008(6)
C29X 0.073(7) 0.087(9) 0.118(11) -0.021(9) 0.013(6) -0.008(6)
C28Y 0.073(7) 0.087(9) 0.118(11) -0.021(9) 0.013(6) -0.008(6)
C29Y 0.073(7) 0.087(9) 0.118(11) -0.021(9) 0.013(6) -0.008(6)
C30 0.055(5) 0.083(6) 0.040(4) 0.014(4) 0.016(3) 0.003(4)
C31 0.057(5) 0.098(8) 0.058(5) 0.007(5) 0.022(4) 0.001(5)
C32 0.084(6) 0.088(7) 0.065(5) 0.008(8) 0.019(4) 0.000(9)
C41 0.049(5) 0.051(5) 0.027(3) 0.012(3) 0.009(3) -0.004(4)
C42 0.069(5) 0.055(5) 0.039(4) 0.019(3) 0.000(3) 0.011(4)
C43 0.041(3) 0.038(3) 0.041(3) 0.012(3) 0.000(3) 0.004(3)
C44 0.025(3) 0.034(3) 0.029(3) 0.004(2) -0.002(2) -0.007(3)
C45 0.017(2) 0.033(3) 0.030(3) 0.006(2) 0.0013(18) 0.0007(19)
C51 0.032(3) 0.052(4) 0.025(3) -0.002(3) -0.001(2) -0.015(3)
C52 0.077(5) 0.044(4) 0.026(3) 0.001(3) -0.012(3) -0.019(4)
C53 0.095(7) 0.071(6) 0.030(3) 0.007(4) -0.010(4) -0.040(5)
C54 0.067(6) 0.140(11) 0.031(4) 0.002(5) 0.002(4) -0.052(7)
C55 0.048(5) 0.195(14) 0.035(4) -0.002(6) 0.007(3) 0.000(7)
C56 0.040(4) 0.140(10) 0.025(3) 0.004(4) 0.003(3) -0.004(5)
C57 0.110(8) 0.069(6) 0.023(3) -0.001(3) -0.014(4) 0.022(6)
C58 0.156(10) 0.051(6) 0.087(7) -0.011(6) -0.051(7) 0.020(8)
C59 0.086(8) 0.102(9) 0.079(7) 0.037(7) 0.036(6) 0.033(7)
C60X 0.056(4) 0.140(10) 0.056(4) -0.010(5) 0.002(3) 0.031(5)
C61X 0.056(4) 0.140(10) 0.056(4) -0.010(5) 0.002(3) 0.031(5)
C62X 0.056(4) 0.140(10) 0.056(4) -0.010(5) 0.002(3) 0.031(5)
C60Y 0.056(4) 0.140(10) 0.056(4) -0.010(5) 0.002(3) 0.031(5)
C61Y 0.056(4) 0.140(10) 0.056(4) -0.010(5) 0.002(3) 0.031(5)
C62Y 0.056(4) 0.140(10) 0.056(4) -0.010(5) 0.002(3) 0.031(5)
S1S 0.0222(7) 0.0438(10) 0.0525(11) -0.0134(8) 0.0019(7) -0.0078(7)
S2S 0.0212(8) 0.0536(11) 0.0730(15) -0.0057(10) -0.0078(9) 0.0066(7)
S3S 0.0346(6) 0.0288(9) 0.0417(7) 0.0002(7) 0.0051(5) -0.0032(7)
F1S 0.055(3) 0.049(3) 0.087(4) -0.006(3) 0.009(3) -0.009(2)
F2S 0.047(3) 0.079(4) 0.095(4) 0.007(3) 0.012(2) -0.036(3)
F3S 0.050(3) 0.080(4) 0.071(3) 0.025(3) -0.003(2) -0.014(3)
F4S 0.057(3) 0.112(6) 0.160(7) 0.045(5) -0.038(4) 0.027(4)
F5S 0.084(4) 0.096(5) 0.084(4) 0.028(4) 0.002(3) 0.016(4)
F6S 0.057(3) 0.057(3) 0.114(5) 0.004(3) -0.005(3) 0.017(3)
F7S 0.100(4) 0.033(2) 0.077(3) 0.005(2) 0.006(3) 0.027(2)
F8S 0.042(2) 0.076(3) 0.091(4) 0.002(3) 0.012(2) 0.021(2)
F9S 0.086(4) 0.070(3) 0.060(3) -0.018(2) -0.027(3) 0.033(3)
O1S 0.020(3) 0.042(3) 0.051(3) -0.011(2) 0.008(2) -0.011(2)
O2S 0.025(2) 0.065(3) 0.065(3) -0.023(3) 0.007(2) -0.011(2)
O3S 0.024(2) 0.064(3) 0.067(3) -0.013(3) -0.008(2) -0.011(2)
O4S 0.029(3) 0.038(3) 0.048(3) -0.011(2) -0.004(2) 0.001(2)
O5S 0.032(3) 0.077(4) 0.105(5) -0.003(4) 0.019(3) 0.014(3)
O6S 0.046(3) 0.075(4) 0.104(5) -0.018(4) -0.037(3) -0.004(3)
O7S 0.051(3) 0.041(3) 0.056(3) -0.004(2) 0.019(2) -0.010(2)
O8S 0.048(3) 0.041(3) 0.041(2) 0.000(2) 0.001(2) -0.013(2)
O9S 0.035(2) 0.024(2) 0.062(3) 0.0041(19) -0.001(2) -0.0060(17)
C1S 0.046(4) 0.057(5) 0.061(5) 0.007(4) 0.001(3) -0.022(4)
C2S 0.037(4) 0.074(6) 0.078(6) 0.005(5) -0.009(4) 0.024(4)
C3S 0.046(4) 0.047(4) 0.048(4) -0.003(3) -0.002(3) 0.018(3)
O10S 0.034(2) 0.051(3) 0.031(2) -0.0045(17) 0.0033(15) -0.0152(18)
O12S 0.040(2) 0.072(5) 0.0268(18) -0.002(2) -0.0064(14) 0.010(3)
C10S 0.086(5) 0.083(6) 0.034(3) -0.012(6) 0.010(3) -0.038(8)
C11X 0.128(16) 0.111(15) 0.111(14) -0.057(13) 0.055(13) -0.047(12)
C12X 0.144(10) 0.154(12) 0.041(4) -0.021(8) -0.016(5) 0.082(12)
C13X 0.17(2) 0.23(4) 0.045(6) -0.020(12) -0.046(10) 0.11(3)
C11Y 0.128(16) 0.111(15) 0.111(14) -0.057(13) 0.055(13) -0.047(12)
C12Y 0.144(10) 0.154(12) 0.041(4) -0.021(8) -0.016(5) 0.082(12)
C13Y 0.17(2) 0.23(4) 0.045(6) -0.020(12) -0.046(10) 0.11(3)

loop_
_atom_type_symbol
_atom_type_description
_atom_type_scat_dispersion_real
_atom_type_scat_dispersion_imag
_atom_type_scat_source
C C 0.0033 0.0016 'International Tables Vol C Tables 4.2.6.8 and 6.1.1.4'
H H 0.0000 0.0000 'International Tables Vol C Tables 4.2.6.8 and 6.1.1.4'
N N 0.0061 0.0033 'International Tables Vol C Tables 4.2.6.8 and 6.1.1.4'
O O 0.0106 0.0060 'International Tables Vol C Tables 4.2.6.8 and 6.1.1.4'
F F 0.0171 0.0103 'International Tables Vol C Tables 4.2.6.8 and 6.1.1.4'
S S 0.1246 0.1234 'International Tables Vol C Tables 4.2.6.8 and 6.1.1.4'
Sm Sm -0.1638 3.4418 'International Tables Vol C Tables 4.2.6.8 and 6.1.1.4'

loop_
_geom_angle_atom_site_label_1
_geom_angle_atom_site_label_2
_geom_angle_atom_site_label_3
_geom_angle
_geom_angle_site_symmetry_1
_geom_angle_site_symmetry_3
_geom_angle_publ_flag
O1 Sm O3 94.39(14) . . ?
O1 Sm O2 72.30(14) . . ?
O3 Sm O2 80.50(14) . . ?
O1 Sm O4 79.15(14) . . ?
O3 Sm O4 72.29(14) . . ?
O2 Sm O4 138.56(14) . . ?
O1 Sm O10S 79.12(15) . . ?
O3 Sm O10S 143.88(15) . . ?
O2 Sm O10S 129.07(16) . . ?
O4 Sm O10S 71.60(13) . . ?
O1 Sm O12S 143.73(17) . . ?
O3 Sm O12S 78.26(17) . . ?
O2 Sm O12S 71.46(17) . . ?
O4 Sm O12S 129.76(19) . . ?
O10S Sm O12S 126.57(14) . . ?
O1 Sm O4S 148.23(17) . . ?
O3 Sm O4S 94.20(19) . . ?
O2 Sm O4S 139.37(16) . . ?
O4 Sm O4S 74.50(17) . . ?
O10S Sm O4S 75.98(18) . . ?
O12S Sm O4S 68.03(19) . . ?
O1 Sm O1S 99.86(19) . . ?
O3 Sm O1S 147.15(17) . . ?
O2 Sm O1S 75.98(18) . . ?
O4 Sm O1S 139.39(16) . . ?
O10S Sm O1S 68.43(16) . . ?
O12S Sm O1S 72.7(2) . . ?
O4S Sm O1S 89.07(13) . . ?
N1 O1 Sm 141.9(3) . . ?
C15 O2 Sm 136.4(4) . . ?
N3 O3 Sm 141.5(3) . . ?
C45 O4 Sm 135.4(4) . . ?
O1 N1 C14 112.4(5) . . ?
O1 N1 C11 107.9(4) . . ?
C14 N1 C11 101.4(5) . . ?
O1 N1 C1 110.7(5) . . ?
C14 N1 C1 113.4(5) . . ?
C11 N1 C1 110.5(5) . . ?
C15 N2 C21 121.5(6) . . ?
O3 N3 C41 107.9(5) . . ?
O3 N3 C44 113.0(4) . . ?
C41 N3 C44 100.5(6) . . ?
O3 N3 C4 111.1(5) . . ?
C41 N3 C4 109.4(5) . . ?
C44 N3 C4 114.1(5) . . ?
C45 N4 C51 123.5(5) . . ?
C2 C1 N1 114.0(5) . . ?
C1 C2 C3 111.8(6) . . ?
C2 C3 C4 112.6(5) . . ?
C3 C4 N3 112.9(5) . . ?
N1 C11 C12 104.1(5) . . ?
C11 C12 C13 105.6(5) . . ?
C14 C13 C12 105.3(6) . . ?
N1 C14 C13 104.0(5) . . ?
N1 C14 C15 115.1(6) . . ?
C13 C14 C15 111.8(6) . . ?
O2 C15 N2 123.6(6) . . ?
O2 C15 C14 122.7(5) . . ?
N2 C15 C14 113.5(6) . . ?
C22 C21 C26 125.0(7) . . ?
C22 C21 N2 119.1(7) . . ?
C26 C21 N2 115.9(7) . . ?
C21 C22 C23 116.7(9) . . ?
C21 C22 C27 122.9(7) . . ?
C23 C22 C27 120.4(9) . . ?
C24 C23 C22 120.0(9) . . ?
C25 C24 C23 121.9(8) . . ?
C24 C25 C26 120.8(10) . . ?
C25 C26 C21 115.6(9) . . ?
C25 C26 C30 119.8(8) . . ?
C21 C26 C30 124.6(6) . . ?
C22 C27 C29X 122(2) . . ?
C22 C27 C29Y 112.4(14) . . ?
C22 C27 C28Y 110.8(11) . . ?
C29Y C27 C28Y 106.6(13) . . ?
C22 C27 C28X 114.2(16) . . ?
C29X C27 C28X 107(2) . . ?
C31 C30 C26 112.9(7) . . ?
C31 C30 C32 110.6(7) . . ?
C26 C30 C32 110.6(7) . . ?
C42 C41 N3 104.4(6) . . ?
C41 C42 C43 105.9(6) . . ?
C44 C43 C42 104.2(6) . . ?
N3 C44 C43 104.6(5) . . ?
N3 C44 C45 115.2(6) . . ?
C43 C44 C45 111.8(5) . . ?
O4 C45 N4 123.2(5) . . ?
O4 C45 C44 123.4(5) . . ?
N4 C45 C44 113.4(5) . . ?
C56 C51 C52 122.2(6) . . ?
C56 C51 N4 118.1(6) . . ?
C52 C51 N4 119.5(6) . . ?
C51 C52 C53 117.3(8) . . ?
C51 C52 C57 121.5(6) . . ?
C53 C52 C57 121.2(8) . . ?
C54 C53 C52 120.8(9) . . ?
C53 C54 C55 121.8(8) . . ?
C54 C55 C56 119.9(10) . . ?
C51 C56 C55 118.0(9) . . ?
C51 C56 C60X 119.1(17) . . ?
C55 C56 C60X 117.7(18) . . ?
C51 C56 C60Y 120.8(7) . . ?
C55 C56 C60Y 121.0(10) . . ?
C59 C57 C52 111.5(8) . . ?
C59 C57 C58 109.8(9) . . ?
C52 C57 C58 113.8(9) . . ?
C56 C60X C61X 110(2) . . ?
C56 C60X C62X 120(3) . . ?
C61X C60X C62X 110.5(9) . . ?
C61Y C60Y C62Y 110.2(8) . . ?
C61Y C60Y C56 117.8(11) . . ?
C62Y C60Y C56 104.8(12) . . ?
O3S S1S O2S 116.4(3) . . ?
O3S S1S O1S 116.2(3) . . ?
O2S S1S O1S 112.6(3) . . ?
O3S S1S C1S 104.1(4) . . ?
O2S S1S C1S 102.7(4) . . ?
O1S S1S C1S 102.1(4) . . ?
O5S S2S O6S 117.4(4) . . ?
O5S S2S O4S 114.9(4) . . ?
O6S S2S O4S 112.2(4) . . ?
O5S S2S C2S 104.8(4) . . ?
O6S S2S C2S 102.6(5) . . ?
O4S S2S C2S 102.7(4) . . ?
O9S S3S O7S 115.3(3) . . ?
O9S S3S O8S 115.0(3) . . ?
O7S S3S O8S 113.5(3) . . ?
O9S S3S C3S 104.8(3) . . ?
O7S S3S C3S 103.2(4) . . ?
O8S S3S C3S 102.9(3) . . ?
S1S O1S Sm 144.4(4) . . ?
S2S O4S Sm 142.8(4) . . ?
F1S C1S F3S 107.3(8) . . ?
F1S C1S F2S 108.6(7) . . ?
F3S C1S F2S 108.0(7) . . ?
F1S C1S S1S 111.9(6) . . ?
F3S C1S S1S 111.3(6) . . ?
F2S C1S S1S 109.7(6) . . ?
F5S C2S F4S 108.5(8) . . ?
F5S C2S F6S 105.5(9) . . ?
F4S C2S F6S 108.0(8) . . ?
F5S C2S S2S 111.6(7) . . ?
F4S C2S S2S 109.6(7) . . ?
F6S C2S S2S 113.3(6) . . ?
F9S C3S F7S 108.9(7) . . ?
F9S C3S F8S 107.5(7) . . ?
F7S C3S F8S 108.3(6) . . ?
F9S C3S S3S 111.4(5) . . ?
F7S C3S S3S 110.4(6) . . ?
F8S C3S S3S 110.2(5) . . ?
C10S O10S Sm 137.4(4) . . ?
C12Y O12S Sm 134(2) . . ?
C12X O12S Sm 134(6) . . ?
O10S C10S C11X 115.0(14) . . ?
O10S C10S C11Y 113.3(13) . . ?
O12S C12X C13X 121(7) . . ?
O12S C12Y C13Y 112(3) . . ?

loop_
_geom_bond_atom_site_label_1
_geom_bond_atom_site_label_2
_geom_bond_distance
_geom_bond_site_symmetry_2
_geom_bond_publ_flag
Sm O1 2.266(4) . ?
Sm O3 2.286(4) . ?
Sm O2 2.393(4) . ?
Sm O4 2.423(4) . ?
Sm O10S 2.462(4) . ?
Sm O12S 2.483(4) . ?
Sm O4S 2.490(6) . ?
Sm O1S 2.500(6) . ?
O1 N1 1.397(6) . ?
O2 C15 1.227(7) . ?
O3 N3 1.378(6) . ?
O4 C45 1.241(7) . ?
N1 C14 1.507(9) . ?
N1 C11 1.511(7) . ?
N1 C1 1.524(7) . ?
N2 C15 1.331(9) . ?
N2 C21 1.449(9) . ?
N3 C41 1.509(9) . ?
N3 C44 1.511(9) . ?
N3 C4 1.514(8) . ?
N4 C45 1.326(7) . ?
N4 C51 1.446(7) . ?
C1 C2 1.508(9) . ?
C2 C3 1.511(10) . ?
C3 C4 1.512(9) . ?
C11 C12 1.516(10) . ?
C12 C13 1.527(9) . ?
C13 C14 1.522(9) . ?
C14 C15 1.526(9) . ?
C21 C22 1.369(11) . ?
C21 C26 1.413(11) . ?
C22 C23 1.404(11) . ?
C22 C27 1.485(13) . ?
C23 C24 1.392(16) . ?
C24 C25 1.355(15) . ?
C25 C26 1.410(10) . ?
C26 C30 1.529(12) . ?
C27 C29X 1.500(17) . ?
C27 C29Y 1.502(14) . ?
C27 C28Y 1.515(15) . ?
C27 C28X 1.515(18) . ?
C30 C31 1.521(10) . ?
C30 C32 1.550(14) . ?
C41 C42 1.499(13) . ?
C42 C43 1.538(10) . ?
C43 C44 1.522(9) . ?
C44 C45 1.524(8) . ?
C51 C56 1.372(11) . ?
C51 C52 1.389(10) . ?
C52 C53 1.400(10) . ?
C52 C57 1.483(13) . ?
C53 C54 1.331(15) . ?
C54 C55 1.369(17) . ?
C55 C56 1.393(11) . ?
C56 C60X 1.45(4) . ?
C56 C60Y 1.626(19) . ?
C57 C59 1.468(16) . ?
C57 C58 1.534(15) . ?
C60X C61X 1.521(11) . ?
C60X C62X 1.552(14) . ?
C60Y C61Y 1.521(10) . ?
C60Y C62Y 1.552(14) . ?
S1S O3S 1.416(5) . ?
S1S O2S 1.448(5) . ?
S1S O1S 1.452(6) . ?
S1S C1S 1.831(9) . ?
S2S O5S 1.405(6) . ?
S2S O6S 1.437(6) . ?
S2S O4S 1.441(6) . ?
S2S C2S 1.811(10) . ?
S3S O9S 1.419(5) . ?
S3S O7S 1.442(5) . ?
S3S O8S 1.455(5) . ?
S3S C3S 1.820(7) . ?
F1S C1S 1.310(11) . ?
F2S C1S 1.336(8) . ?
F3S C1S 1.330(9) . ?
F4S C2S 1.327(8) . ?
F5S C2S 1.320(11) . ?
F6S C2S 1.330(12) . ?
F7S C3S 1.321(9) . ?
F8S C3S 1.329(9) . ?
F9S C3S 1.312(8) . ?
O10S C10S 1.419(8) . ?
O12S C12Y 1.40(2) . ?
O12S C12X 1.41(5) . ?
C10S C11X 1.45(2) . ?
C10S C11Y 1.45(2) . ?
C12X C13X 1.51(5) . ?
C12Y C13Y 1.49(5) . ?

loop_
_geom_torsion_atom_site_label_1
_geom_torsion_atom_site_label_2
_geom_torsion_atom_site_label_3
_geom_torsion_atom_site_label_4
_geom_torsion
_geom_torsion_site_symmetry_1
_geom_torsion_site_symmetry_2
_geom_torsion_site_symmetry_3
_geom_torsion_site_symmetry_4
_geom_torsion_publ_flag
Sm O1 N1 C14 -27.6(7) . . . . ?
Sm O1 N1 C11 -138.6(5) . . . . ?
Sm O1 N1 C1 100.3(6) . . . . ?
Sm O3 N3 C41 -141.4(6) . . . . ?
Sm O3 N3 C44 -31.1(8) . . . . ?
Sm O3 N3 C4 98.6(6) . . . . ?
O1 N1 C1 C2 -47.1(7) . . . . ?
C14 N1 C1 C2 80.3(7) . . . . ?
C11 N1 C1 C2 -166.6(6) . . . . ?
N1 C1 C2 C3 93.7(7) . . . . ?
C1 C2 C3 C4 -173.4(5) . . . . ?
C2 C3 C4 N3 98.4(7) . . . . ?
O3 N3 C4 C3 -48.2(7) . . . . ?
C41 N3 C4 C3 -167.3(6) . . . . ?
C44 N3 C4 C3 81.0(7) . . . . ?
O1 N1 C11 C12 76.1(6) . . . . ?
C14 N1 C11 C12 -42.2(6) . . . . ?
C1 N1 C11 C12 -162.7(5) . . . . ?
N1 C11 C12 C13 25.7(7) . . . . ?
C11 C12 C13 C14 0.7(8) . . . . ?
O1 N1 C14 C13 -72.5(6) . . . . ?
C11 N1 C14 C13 42.5(6) . . . . ?
C1 N1 C14 C13 161.0(5) . . . . ?
O1 N1 C14 C15 50.2(7) . . . . ?
C11 N1 C14 C15 165.2(5) . . . . ?
C1 N1 C14 C15 -76.3(7) . . . . ?
C12 C13 C14 N1 -26.8(7) . . . . ?
C12 C13 C14 C15 -151.6(6) . . . . ?
Sm O2 C15 N2 -175.0(5) . . . . ?
Sm O2 C15 C14 10.4(10) . . . . ?
C21 N2 C15 O2 -4.5(12) . . . . ?
C21 N2 C15 C14 170.6(7) . . . . ?
N1 C14 C15 O2 -45.8(9) . . . . ?
C13 C14 C15 O2 72.5(8) . . . . ?
N1 C14 C15 N2 139.1(7) . . . . ?
C13 C14 C15 N2 -102.5(7) . . . . ?
C15 N2 C21 C22 -79.5(10) . . . . ?
C15 N2 C21 C26 101.0(9) . . . . ?
C26 C21 C22 C23 1.7(12) . . . . ?
N2 C21 C22 C23 -177.8(7) . . . . ?
C26 C21 C22 C27 -178.8(8) . . . . ?
N2 C21 C22 C27 1.8(11) . . . . ?
C21 C22 C23 C24 -1.1(13) . . . . ?
C27 C22 C23 C24 179.3(9) . . . . ?
C22 C23 C24 C25 -0.2(16) . . . . ?
C23 C24 C25 C26 1.2(17) . . . . ?
C24 C25 C26 C21 -0.7(14) . . . . ?
C24 C25 C26 C30 -179.2(9) . . . . ?
C22 C21 C26 C25 -0.8(12) . . . . ?
N2 C21 C26 C25 178.7(7) . . . . ?
C22 C21 C26 C30 177.6(7) . . . . ?
N2 C21 C26 C30 -2.9(11) . . . . ?
C21 C22 C27 C29X 155(2) . . . . ?
C23 C22 C27 C29X -26(2) . . . . ?
C21 C22 C27 C29Y 133.0(14) . . . . ?
C23 C22 C27 C29Y -47.5(16) . . . . ?
C21 C22 C27 C28Y -107.8(14) . . . . ?
C23 C22 C27 C28Y 71.8(16) . . . . ?
C21 C22 C27 C28X -74(2) . . . . ?
C23 C22 C27 C28X 106(2) . . . . ?
C25 C26 C30 C31 -56.1(11) . . . . ?
C21 C26 C30 C31 125.6(8) . . . . ?
C25 C26 C30 C32 68.4(10) . . . . ?
C21 C26 C30 C32 -110.0(8) . . . . ?
O3 N3 C41 C42 75.2(7) . . . . ?
C44 N3 C41 C42 -43.4(8) . . . . ?
C4 N3 C41 C42 -163.8(6) . . . . ?
N3 C41 C42 C43 27.6(9) . . . . ?
C41 C42 C43 C44 -0.9(9) . . . . ?
O3 N3 C44 C43 -72.0(6) . . . . ?
C41 N3 C44 C43 42.9(7) . . . . ?
C4 N3 C44 C43 159.8(5) . . . . ?
O3 N3 C44 C45 51.2(7) . . . . ?
C41 N3 C44 C45 166.0(6) . . . . ?
C4 N3 C44 C45 -77.0(6) . . . . ?
C42 C43 C44 N3 -26.2(7) . . . . ?
C42 C43 C44 C45 -151.5(6) . . . . ?
Sm O4 C45 N4 -175.5(4) . . . . ?
Sm O4 C45 C44 7.8(8) . . . . ?
C51 N4 C45 O4 -7.9(9) . . . . ?
C51 N4 C45 C44 169.1(6) . . . . ?
N3 C44 C45 O4 -43.6(8) . . . . ?
C43 C44 C45 O4 75.5(8) . . . . ?
N3 C44 C45 N4 139.4(6) . . . . ?
C43 C44 C45 N4 -101.4(6) . . . . ?
C45 N4 C51 C56 -99.4(9) . . . . ?
C45 N4 C51 C52 84.3(8) . . . . ?
C56 C51 C52 C53 3.4(11) . . . . ?
N4 C51 C52 C53 179.5(6) . . . . ?
C56 C51 C52 C57 -176.6(8) . . . . ?
N4 C51 C52 C57 -0.5(10) . . . . ?
C51 C52 C53 C54 -2.4(11) . . . . ?
C57 C52 C53 C54 177.6(9) . . . . ?
C52 C53 C54 C55 1.4(15) . . . . ?
C53 C54 C55 C56 -1.3(17) . . . . ?
C52 C51 C56 C55 -3.3(13) . . . . ?
N4 C51 C56 C55 -179.4(8) . . . . ?
C52 C51 C56 C60X -157.3(14) . . . . ?
N4 C51 C56 C60X 26.5(17) . . . . ?
C52 C51 C56 C60Y 172.2(8) . . . . ?
N4 C51 C56 C60Y -3.9(12) . . . . ?
C54 C55 C56 C51 2.1(16) . . . . ?
C54 C55 C56 C60X 156.5(16) . . . . ?
C54 C55 C56 C60Y -173.4(11) . . . . ?
C51 C52 C57 C59 83.5(9) . . . . ?
C53 C52 C57 C59 -96.5(9) . . . . ?
C51 C52 C57 C58 -151.5(7) . . . . ?
C53 C52 C57 C58 28.5(11) . . . . ?
C51 C56 C60X C61X -113(3) . . . . ?
C55 C56 C60X C61X 93(3) . . . . ?
C51 C56 C60X C62X 118(3) . . . . ?
C55 C56 C60X C62X -36(3) . . . . ?
C51 C56 C60Y C61Y -147.0(11) . . . . ?
C55 C56 C60Y C61Y 28.3(16) . . . . ?
C51 C56 C60Y C62Y 90.2(11) . . . . ?
C55 C56 C60Y C62Y -94.5(12) . . . . ?
O3S S1S O1S Sm 118.5(6) . . . . ?
O2S S1S O1S Sm -19.4(8) . . . . ?
C1S S1S O1S Sm -128.9(6) . . . . ?
O5S S2S O4S Sm 111.0(6) . . . . ?
O6S S2S O4S Sm -26.5(8) . . . . ?
C2S S2S O4S Sm -135.9(6) . . . . ?
O3S S1S C1S F1S 62.9(6) . . . . ?
O2S S1S C1S F1S -175.3(5) . . . . ?
O1S S1S C1S F1S -58.5(6) . . . . ?
O3S S1S C1S F3S -177.1(5) . . . . ?
O2S S1S C1S F3S -55.3(6) . . . . ?
O1S S1S C1S F3S 61.6(6) . . . . ?
O3S S1S C1S F2S -57.7(7) . . . . ?
O2S S1S C1S F2S 64.2(6) . . . . ?
O1S S1S C1S F2S -179.0(6) . . . . ?
O5S S2S C2S F5S -178.0(6) . . . . ?
O6S S2S C2S F5S -54.9(7) . . . . ?
O4S S2S C2S F5S 61.6(7) . . . . ?
O5S S2S C2S F4S -57.7(8) . . . . ?
O6S S2S C2S F4S 65.4(8) . . . . ?
O4S S2S C2S F4S -178.1(7) . . . . ?
O5S S2S C2S F6S 63.0(7) . . . . ?
O6S S2S C2S F6S -173.9(6) . . . . ?
O4S S2S C2S F6S -57.4(7) . . . . ?
O9S S3S C3S F9S 57.7(7) . . . . ?
O7S S3S C3S F9S -63.4(7) . . . . ?
O8S S3S C3S F9S 178.3(6) . . . . ?
O9S S3S C3S F7S 178.8(5) . . . . ?
O7S S3S C3S F7S 57.7(6) . . . . ?
O8S S3S C3S F7S -60.6(6) . . . . ?
O9S S3S C3S F8S -61.5(6) . . . . ?
O7S S3S C3S F8S 177.4(5) . . . . ?
O8S S3S C3S F8S 59.1(6) . . . . ?
Sm O10S C10S C11X -114.3(15) . . . . ?
Sm O10S C10S C11Y 114.3(12) . . . . ?
Sm O12S C12X C13X -120(10) . . . . ?
Sm O12S C12Y C13Y -178.3(19) . . . . ?
